data_7112792
loop_
_publ_author_name
'Rajput, Lalit'
'Chernyshev, Vladimir V.'
'Biradha, Kumar'

_publ_section_title
;
 Assembling triple helical amide-to-amide hydrogen bonded columns of
 tris(4-halophenyl)benzene-1,3,5-tricarboxamides into porous materials via
 halogen...halogen interactions.
;
_journal_issue 35
_journal_name_full 'Chemical communications (Cambridge, England)'
_journal_page_first 6530
_journal_page_last 6532
_journal_paper_doi 10.1039/c0cc01551b
_journal_volume 46
_journal_year 2010
_chemical_formula_moiety 'C27 H18 Br3 N3 O3, 1.5(C4 H8 O)'
_chemical_formula_sum 'C33 H30 Br3 N3 O4.5'
_chemical_formula_weight 780.33
_chemical_name_systematic
;
?
;
_space_group_IT_number 159
_symmetry_cell_setting trigonal
_symmetry_space_group_name_Hall 'P 3 -2c'
_symmetry_space_group_name_H-M 'P 3 1 c'
_audit_creation_method manual
_cell_angle_alpha 90.00
_cell_angle_beta 90.00
_cell_angle_gamma 120.0
_cell_formula_units_Z 4
_cell_length_a 21.9892(18)
_cell_length_b 21.9892(18)
_cell_length_c 7.3478(5)
_cell_measurement_reflns_used 738
_cell_measurement_temperature 295(2)
_cell_measurement_theta_max 42.75
_cell_measurement_theta_min 2.32
_cell_volume 3076.9(4)
_computing_cell_refinement 'MRIA (Zlokazov & Chernyshev, 1992)'
_computing_data_collection 'Huber local program (Huber, 2002)'
_computing_data_reduction 'Huber local program'
_computing_molecular_graphics 'PLATON (Spek, 2003)'
_computing_publication_material ' MRIA, SHELXL97 (Sheldrick, 1997)'
_computing_structure_refinement MRIA
_computing_structure_solution 'simulated annealing (Zhukov et al., 2001)'
_diffrn_ambient_temperature 295(2)
_diffrn_detector_type 'Imaging Plate'
_diffrn_measurement_device 'Guinier camera G670'
_diffrn_radiation_monochromator 'Curved Germanium (111)'
_diffrn_radiation_source 'line-focus sealed tube'
_diffrn_radiation_type CuK\a~1~
_diffrn_radiation_wavelength 1.54059
_diffrn_source 'Fine focus X-ray tube'
_diffrn_source_target Cu
_exptl_absorpt_coefficient_mu 5.236
_exptl_crystal_density_diffrn 1.684
_exptl_crystal_density_method 'not measured'
_exptl_crystal_F_000 1560
_pd_block_diffractogram_id Bromo_pattern
_pd_char_colour colourless
_pd_char_particle_morphology 'no specific habit'
_pd_instr_location
;
Dept. of Chemistry, Moscow State University, 119991 Moscow, Russia
;
_pd_meas_2theta_range_inc 0.01
_pd_meas_2theta_range_max 85.00
_pd_meas_2theta_range_min 3.00
_pd_meas_number_of_points 8201
_pd_meas_scan_method cont
_pd_prep_pressure 101
_pd_prep_temperature 295(2)
_pd_proc_2theta_range_inc 0.01
_pd_proc_2theta_range_max 85.00
_pd_proc_2theta_range_min 3.00
_pd_proc_info_excluded_regions none
_pd_proc_ls_background_function 'Chebyshev polynomial up to the 5th order'
_pd_proc_ls_pref_orient_corr none
_pd_proc_ls_profile_function 'split-type pseudo-Voigt (Toraya, 1986)'
_pd_proc_ls_prof_R_factor 0.0144
_pd_proc_ls_prof_wR_expected 0.0099
_pd_proc_ls_prof_wR_factor 0.0187
_pd_proc_wavelength 1.54059
_pd_spec_mounting
;
thin layer in the specimen holder of the camera
;
_pd_spec_mount_mode transmission
_pd_spec_shape flat_sheet
_pd_spec_size_axial 15
_pd_spec_size_equat 1
_pd_spec_size_thick 1
_refine_diff_density_max 0.65
_refine_diff_density_min -0.54
_refine_diff_density_rms 0.33
_refine_ls_extinction_method none
_refine_ls_goodness_of_fit_all 1.888
_refine_ls_hydrogen_treatment noref
_refine_ls_matrix_type fullcycle
_refine_ls_number_constraints 36
_refine_ls_number_parameters 151
_refine_ls_number_restraints 80
_refine_ls_R_I_factor 0.0667
_refine_ls_shift/su_max .005
_refine_ls_shift/su_mean .002
_refine_ls_structure_factor_coef Inet
_refine_ls_weighting_scheme sigma
_cod_data_source_file c0cc01551b.txt
_cod_data_source_block 3
_cod_database_code 7112792

loop_
_symmetry_equiv_pos_as_xyz
'x, y, z'
'-y, x-y, z'
'-x+y, -x, z'
'y, x, z+1/2'
'-x, -x+y, z+1/2'
'x-y, -y, z+1/2'

loop_
_atom_site_label
_atom_site_type_symbol
_atom_site_fract_x
_atom_site_fract_y
_atom_site_fract_z
_atom_site_U_iso_or_equiv
_atom_site_adp_type
_atom_site_occupancy
_atom_site_symmetry_multiplicity
_atom_site_calc_flag
_atom_site_refinement_flags
Br1 Br -0.1227(1) 0.6276(1) 0.4630(5) 0.045(3) Uiso 1 1 d .
O1 O 0.2325(5) 0.7545(5) 0.5924(15) 0.056(7) Uiso 1 1 d .
N1 N 0.1676(6) 0.6570(6) 0.4018(18) 0.056(7) Uiso 1 1 d .
H1 H 0.1752 0.6321 0.3246 0.067 Uiso 1 1 calc .
C1 C 0.2243(7) 0.7036(8) 0.5013(18) 0.056(7) Uiso 1 1 d .
C2 C 0.0980(8) 0.6444(7) 0.4095(21) 0.056(7) Uiso 1 1 d .
C3 C 0.0374(6) 0.5825(8) 0.3580(17) 0.056(7) Uiso 1 1 d .
H3 H 0.0406 0.5442 0.3170 0.067 Uiso 1 1 calc .
C4 C -0.0280(8) 0.5784(8) 0.3684(22) 0.056(7) Uiso 1 1 d .
H4 H -0.0683 0.5380 0.3306 0.067 Uiso 1 1 calc .
C5 C -0.0324(7) 0.6353(7) 0.4359(19) 0.056(7) Uiso 1 1 d .
C6 C 0.0276(8) 0.6979(8) 0.4862(23) 0.056(7) Uiso 1 1 d .
H6 H 0.0245 0.7369 0.5207 0.067 Uiso 1 1 calc .
C7 C 0.0919(8) 0.7004(7) 0.4834(21) 0.056(7) Uiso 1 1 d .
H7 H 0.1314 0.7393 0.5308 0.067 Uiso 1 1 calc .
C8 C 0.2825(7) 0.6865(7) 0.5013(18) 0.056(7) Uiso 1 1 d .
C9 C 0.2625(8) 0.6149(8) 0.5013(18) 0.056(7) Uiso 1 1 d .
H9 H 0.2152 0.5806 0.5013 0.067 Uiso 1 1 calc .
Br2 Br 0.3555(1) 1.1172(1) -0.2225(4) 0.053(3) Uiso 1 1 d .
O2 O 0.4216(6) 0.8559(5) 0.0939(19) 0.059(7) Uiso 1 1 d .
N2 N 0.3299(6) 0.8305(6) -0.1025(21) 0.059(7) Uiso 1 1 d .
H2 H 0.2959 0.7968 -0.1611 0.071 Uiso 1 1 calc .
C10 C 0.3711(7) 0.8135(9) 0.0000(23) 0.059(7) Uiso 1 1 d .
C11 C 0.3376(8) 0.8981(8) -0.1221(20) 0.059(7) Uiso 1 1 d .
C12 C 0.3981(9) 0.9596(7) -0.0659(22) 0.059(7) Uiso 1 1 d .
H12 H 0.4347 0.9570 -0.0099 0.071 Uiso 1 1 calc .
C13 C 0.4029(8) 1.0245(8) -0.0945(19) 0.059(7) Uiso 1 1 d .
H13 H 0.4424 1.0655 -0.0556 0.071 Uiso 1 1 calc .
C14 C 0.3482(8) 1.0277(8) -0.1820(24) 0.059(7) Uiso 1 1 d .
C15 C 0.2860(9) 0.9667(8) -0.2293(23) 0.059(7) Uiso 1 1 d .
H15 H 0.2477 0.9692 -0.2739 0.071 Uiso 1 1 calc .
C16 C 0.2826(8) 0.9021(7) -0.2081(19) 0.059(7) Uiso 1 1 d .
H16 H 0.2438 0.8614 -0.2510 0.071 Uiso 1 1 calc .
C17 C 0.3505(8) 0.7372(8) 0.0000(23) 0.059(7) Uiso 1 1 d .
C18 C 0.4039(7) 0.7201(7) 0.0000(23) 0.059(7) Uiso 1 1 d .
H18 H 0.4507 0.7555 0.0000 0.067 Uiso 1 1 calc .
O1A O 0.1317(16) 0.1611(16) 0.1706(53) 0.18(2) Uiso 0.50 1 d P
C1A C 0.0774(21) 0.0984(22) 0.0922(58) 0.18(2) Uiso 0.50 1 d P
H1AA H 0.0687 0.1059 -0.0331 0.221 Uiso 0.50 1 calc P
H1AB H 0.0342 0.0803 0.1611 0.221 Uiso 0.50 1 calc P
C2A C 0.1078(23) 0.0482(24) 0.1035(60) 0.18(2) Uiso 0.50 1 d P
H2AA H 0.0847 0.0144 0.2004 0.221 Uiso 0.50 1 calc P
H2AB H 0.0993 0.0227 -0.0101 0.221 Uiso 0.50 1 calc P
C3A C 0.1835(22) 0.0887(23) 0.1386(53) 0.18(2) Uiso 0.50 1 d P
H3AA H 0.2102 0.1016 0.0264 0.221 Uiso 0.50 1 calc P
H3AB H 0.1986 0.0630 0.2156 0.221 Uiso 0.50 1 calc P
C4A C 0.1903(24) 0.1516(23) 0.2338(59) 0.18(2) Uiso 0.50 1 d P
H4AA H 0.1876 0.1445 0.3645 0.221 Uiso 0.50 1 calc P
H4AB H 0.2350 0.1927 0.2047 0.221 Uiso 0.50 1 calc P
O1B O -0.0087(18) 0.1456(13) -0.0921(53) 0.18(2) Uiso 0.50 1 d P
C1B C -0.0539(23) 0.1134(23) 0.0593(62) 0.18(2) Uiso 0.50 1 d P
H1BA H -0.0946 0.0690 0.0254 0.221 Uiso 0.50 1 calc P
H1BB H -0.0695 0.1439 0.1111 0.221 Uiso 0.50 1 calc P
C2B C -0.0058(25) 0.1022(21) 0.1932(65) 0.18(2) Uiso 0.50 1 d P
H2BA H -0.0133 0.1133 0.3164 0.221 Uiso 0.50 1 calc P
H2BB H -0.0174 0.0535 0.1907 0.221 Uiso 0.50 1 calc P
C3B C 0.0679(21) 0.1477(23) 0.1416(55) 0.18(2) Uiso 0.50 1 d P
H3BA H 0.0956 0.1254 0.1664 0.221 Uiso 0.50 1 calc P
H3BB H 0.0885 0.1925 0.2047 0.221 Uiso 0.50 1 calc P
C4B C 0.0621(23) 0.1564(22) -0.0572(58) 0.18(2) Uiso 0.50 1 d P
H4BA H 0.0975 0.2032 -0.0955 0.221 Uiso 0.50 1 calc P
H4BB H 0.0689 0.1224 -0.1246 0.221 Uiso 0.50 1 calc P

loop_
_atom_type_symbol
_atom_type_description
_atom_type_scat_dispersion_real
_atom_type_scat_dispersion_imag
_atom_type_scat_source
Br Br -0.6763 1.2805 'International Tables Vol C Tables 4.2.6.8 and 6.1.1.4'
O O 0.0492 0.0322 'International Tables Vol C Tables 4.2.6.8 and 6.1.1.4'
N N 0.0311 0.0180 'International Tables Vol C Tables 4.2.6.8 and 6.1.1.4'
C C 0.0181 0.0091 'International Tables Vol C Tables 4.2.6.8 and 6.1.1.4'
H H 0.0000 0.0000 'International Tables Vol C Tables 4.2.6.8 and 6.1.1.4'

loop_
_geom_angle_atom_site_label_1
_geom_angle_atom_site_label_2
_geom_angle_atom_site_label_3
_geom_angle
_geom_angle_site_symmetry_3
C1 N1 C2 128.1(13) .
C1 N1 H1 116 .
C2 N1 H1 116 .
C10 N2 C11 126.7(14) .
C11 N2 H2 117 .
C10 N2 H2 117 .
N1 C1 C8 112.6(13) .
O1 C1 C8 118.0(14) .
O1 C1 N1 129.4(16) .
C3 C2 C7 119.5(16) .
N1 C2 C3 126.1(14) .
N1 C2 C7 114.3(13) .
C2 C3 C4 119.8(14) .
C3 C4 C5 119.5(15) .
Br1 C5 C6 119.0(12) .
Br1 C5 C4 119.4(12) .
C4 C5 C6 121.5(16) .
C5 C6 C7 118.4(15) .
C2 C7 C6 120.8(14) .
C1 C8 C9 116.8(14) .
C9 C8 C9 120.6(17) 3_565
C1 C8 C9 122.6(14) 3_565
C8 C9 C8 119.4(16) 2_665
C2 C3 H3 120 .
C4 C3 H3 120 .
C5 C4 H4 120 .
C3 C4 H4 120 .
C5 C6 H6 120 .
C7 C6 H6 120 .
C6 C7 H7 120 .
C2 C7 H7 120 .
C8 C9 H9 120 .
O2 C10 N2 124.5(15) .
O2 C10 C17 119.7(15) .
N2 C10 C17 115.8(14) .
N2 C11 C16 117.2(14) .
N2 C11 C12 122.6(16) .
C12 C11 C16 120.2(15) .
C11 C12 C13 119.5(18) .
C12 C13 C14 119.7(15) .
C13 C14 C15 121.3(15) .
Br2 C14 C13 119.4(12) .
Br2 C14 C15 119.1(14) .
C14 C15 C16 118.6(18) .
C11 C16 C15 120.3(14) .
C10 C17 C18 118.3(15) .
C10 C17 C18 121.6(17) 2_665
C18 C17 C18 120.1(15) 2_665
C17 C18 C17 119.9(16) 3_565
C11 C12 H12 120 .
C13 C12 H12 120 .
C12 C13 H13 120 .
C14 C13 H13 120 .
C14 C15 H15 120 .
C16 C15 H15 120 .
C11 C16 H16 120 .
C15 C16 H16 120 .
C17 C18 H18 120 .
O1A C1A C2A 102(4) .
O1B C1B C2B 102(4) .
C1A C2A C3A 110(3) .
C1B C2B C3B 110(4) .
C2A C3A C4A 101(4) .
C2B C3B C4B 101(4) .
O1A C4A C3A 107(4) .
O1B C4B C3B 108(4) .
C1A O1A C4A 111(3) .
C1B O1B C4B 111(4) .
O1A C1A H1AA 111 .
O1A C1A H1AB 111 .
C2A C1A H1AA 111 .
C2A C1A H1AB 111 .
H1AA C1A H1AB 111 .
O1B C1B H1BA 111 .
O1B C1B H1BB 111 .
C2B C1B H1BA 111 .
C2B C1B H1BB 111 .
H1BA C1B H1BB 109 .
C1A C2A H2AB 109 .
C3A C2A H2AB 110 .
C1B C2B H2BA 110 .
C1B C2B H2BB 110 .
C3B C2B H2BA 109 .
C3B C2B H2BB 110 .
H3BA C3B H3BB 110 .
O1A C4A H4AA 110 .
O1A C4A H4AB 111 .
C3A C4A H4AA 109 .
C3A C4A H4AB 109 .
H4AA C4A H4AB 109 .
O1B C4B H4BA 109 .
O1B C4B H4BB 110 .
C3B C4B H4BA 110 .
C3B C4B H4BB 111 .
H4BA C4B H4BB 108 .
H2BA C2B H2BB 108 .
C2A C3A H3AA 111 .
C2A C3A H3AB 111 .
C4A C3A H3AA 111 .
C4A C3A H3AB 111 .
H3AA C3A H3AB 110 .
C2B C3B H3BA 111 .
C2B C3B H3BB 111 .
C4B C3B H3BA 111 .
C4B C3B H3BB 111 .

loop_
_geom_bond_atom_site_label_1
_geom_bond_atom_site_label_2
_geom_bond_distance
_geom_bond_site_symmetry_2
Br1 C5 1.917(17) .
Br2 C14 1.916(16) .
O1 C1 1.238(18) .
O2 C10 1.24(2) .
N1 C1 1.36(2) .
N1 C2 1.41(2) .
N1 H1 0.86 .
N2 C11 1.42(2) .
N2 C10 1.36(2) .
N2 H2 0.86 .
C1 C8 1.50(2) .
C2 C3 1.40(2) .
C2 C7 1.41(2) .
C3 C4 1.40(3) .
C4 C5 1.39(2) .
C5 C6 1.40(2) .
C6 C7 1.39(3) .
C8 C9 1.38(3) 3_565
C8 C9 1.41(2) .
C3 H3 0.93 .
C4 H4 0.93 .
C6 H6 0.93 .
C7 H7 0.93 .
C9 H9 0.93 .
C10 C17 1.50(2) .
C11 C16 1.41(3) .
C11 C12 1.40(2) .
C12 C13 1.39(2) .
C13 C14 1.40(3) .
C14 C15 1.40(2) .
C15 C16 1.39(2) .
C17 C18 1.40(3) 2_665
C17 C18 1.40(3) .
C12 H12 0.93 .
C13 H13 0.93 .
C15 H15 0.93 .
C16 H16 0.93 .
C18 H18 0.93 .
O1A C4A 1.47(6) .
O1A C1A 1.43(5) .
O1B C1B 1.42(6) .
O1B C4B 1.48(6) .
C1B C2B 1.53(7) .
C2A C3A 1.47(7) .
C2B C3B 1.47(6) .
C3A C4A 1.50(6) .
C3B C4B 1.49(6) .
C1A H1AA 0.97 .
C1A H1AB 0.96 .
C1B H1BA 0.96 .
C1B H1BB 0.97 .
C2A H2AB 0.97 .
C2B H2BA 0.97 .
C2B H2BB 0.97 .
C3A H3AA 0.97 .
C3A H3AB 0.96 .
C3B H3BA 0.97 .
C3B H3BB 0.97 .
C4A H4AA 0.97 .
C4A H4AB 0.97 .
C4B H4BA 0.97 .
C4B H4BB 0.96 .

loop_
_geom_hbond_atom_site_label_D
_geom_hbond_atom_site_label_H
_geom_hbond_atom_site_label_A
_geom_hbond_distance_DH
_geom_hbond_distance_HA
_geom_hbond_distance_DA
_geom_hbond_angle_DHA
_geom_hbond_site_symmetry_A
N1 H1 O2 0.86 2.12 2.895(19) 150 2_665
N2 H2 O1 0.86 2.19 2.974(18) 151 1_554
